data_7112446
loop_
_publ_author_name
'Amat, Mercedes'
'Ramos, Carlos'
'P\'erez, Maria'
'Molins, Elies'
'Florindo, Pedro'
'Santos, Maria M. M.'
'Bosch, Joan'

_publ_section_title
;
 Enantioselective formal synthesis of ent-rhynchophylline and
 ent-isorhynchophylline.
;
_journal_issue 19
_journal_name_full 'Chemical communications (Cambridge, England)'
_journal_page_first 1954
_journal_page_last 1956
_journal_paper_doi 10.1039/c2cc38540f
_journal_volume 49
_journal_year 2013
_chemical_absolute_configuration syn
_chemical_compound_source 'synthesis as described'
_chemical_formula_moiety 'C19 H22 N2 O4'
_chemical_formula_sum 'C19 H22 N2 O4'
_chemical_formula_weight 342.39
_chemical_name_systematic
;
?
;
_space_group_IT_number 5
_symmetry_cell_setting monoclinic
_symmetry_Int_Tables_number 5
_symmetry_space_group_name_Hall 'C 2y'
_symmetry_space_group_name_H-M 'C 1 2 1'
_atom_sites_solution_hydrogens geom
_atom_sites_solution_primary direct
_atom_sites_solution_secondary difmap
_audit_conform_dict_location ftp://ftp.iucr.org/pub/cif_core.dic
_audit_conform_dict_name cif_core.dic
_audit_conform_dict_version 2.4
_audit_creation_date 2010-07-22T11:33:29-00:00
_audit_creation_method 'WinGX routine CIF_UPDATE'
_cell_angle_alpha 90
_cell_angle_beta 96.56(5)
_cell_angle_gamma 90
_cell_formula_units_Z 4
_cell_length_a 19.372(8)
_cell_length_b 6.401(3)
_cell_length_c 14.653(8)
_cell_measurement_reflns_used 0
_cell_measurement_temperature 294(2)
_cell_measurement_theta_max 0
_cell_measurement_theta_min 0
_cell_measurement_wavelength 0.71073
_cell_volume 1805.1(15)
_computing_cell_refinement 'CAD4 Express (Enraf Nonius, 1994)'
_computing_data_collection 'CAD4 Express (Enraf Nonius, 1994)'
_computing_data_reduction 'XCAD4 (Harms & Wocadlo, 1995)'
_computing_molecular_graphics 'Ortep-3 for Windows (Farrugia, 1997)'
_computing_publication_material 'WinGX publication routines (Farrugia, 1999)'
_computing_structure_refinement 'SHELXL-97 (Sheldrick, 1997)'
_computing_structure_solution 'SHELXS-86 (Sheldrick, 1986)'
_diffrn_ambient_temperature 294(2)
_diffrn_detector 'scintillation LiI'
_diffrn_detector_dtime 1.195
_diffrn_measured_fraction_theta_full 0.993
_diffrn_measured_fraction_theta_max 0.993
_diffrn_measurement_device '\k-geometry diffractometer'
_diffrn_measurement_device_type 'Enraf Nonius CAD4'
_diffrn_measurement_method 'non-profiled omega scans'
_diffrn_orient_matrix_type
;
x-axis points to radiation source
the matrix is specified in reciprocal space
;
_diffrn_orient_matrix_UB_11 0.09929
_diffrn_orient_matrix_UB_12 -0.093612
_diffrn_orient_matrix_UB_13 -0.011898
_diffrn_orient_matrix_UB_21 -0.004512
_diffrn_orient_matrix_UB_22 -0.03509
_diffrn_orient_matrix_UB_23 0.066231
_diffrn_orient_matrix_UB_31 -0.131188
_diffrn_orient_matrix_UB_32 -0.028519
_diffrn_orient_matrix_UB_33 -0.013972
_diffrn_radiation_monochromator graphite
_diffrn_radiation_probe x-ray
_diffrn_radiation_type MoK\a
_diffrn_radiation_wavelength 0.71073
_diffrn_reflns_av_R_equivalents 0.1054
_diffrn_reflns_av_unetI/netI 0.0871
_diffrn_reflns_limit_h_max 23
_diffrn_reflns_limit_h_min -23
_diffrn_reflns_limit_k_max 7
_diffrn_reflns_limit_k_min -7
_diffrn_reflns_limit_l_max 17
_diffrn_reflns_limit_l_min 0
_diffrn_reflns_number 3663
_diffrn_reflns_theta_full 26.03
_diffrn_reflns_theta_max 26.03
_diffrn_reflns_theta_min 1.4
_diffrn_source 'Enraf Nonius FR590'
_diffrn_standards_decay_% 0
_diffrn_standards_interval_time 60
_diffrn_standards_number 2
_exptl_absorpt_coefficient_mu 0.089
_exptl_absorpt_correction_type none
_exptl_crystal_colour colorless
_exptl_crystal_density_diffrn 1.26
_exptl_crystal_density_method 'not measured'
_exptl_crystal_description prism
_exptl_crystal_F_000 728
_exptl_crystal_size_max 0.41
_exptl_crystal_size_mid 0.24
_exptl_crystal_size_min 0.24
_refine_diff_density_max 0.266
_refine_diff_density_min -0.218
_refine_diff_density_rms 0.041
_refine_ls_abs_structure_details 'Flack H D (1983), Acta Cryst. A39, 876-881'
_refine_ls_abs_structure_Flack 3(3)
_refine_ls_extinction_coef 0.0030(14)
_refine_ls_extinction_expression Fc^*^=kFc[1+0.001xFc^2^\l^3^/sin(2\q)]^-1/4^
_refine_ls_extinction_method SHELXL
_refine_ls_goodness_of_fit_ref 1.017
_refine_ls_hydrogen_treatment constr
_refine_ls_matrix_type full
_refine_ls_number_parameters 248
_refine_ls_number_reflns 3522
_refine_ls_number_restraints 236
_refine_ls_restrained_S_all 0.989
_refine_ls_R_factor_all 0.1481
_refine_ls_R_factor_gt 0.0763
_refine_ls_shift/su_max 0
_refine_ls_shift/su_mean 0
_refine_ls_structure_factor_coef Fsqd
_refine_ls_weighting_details 'calc w=1/[\s^2^(Fo^2^)+(0.1270P)^2^+0.0000P] where P=(Fo^2^+2Fc^2^)/3'
_refine_ls_weighting_scheme calc
_refine_ls_wR_factor_gt 0.1875
_refine_ls_wR_factor_ref 0.2214
_reflns_number_gt 2130
_reflns_number_total 3522
_reflns_threshold_expression >2sigma(I)
_cod_duplicate_entry 7108896
_cod_data_source_file c2cc38540f.txt
_cod_data_source_block jb73y
_cod_original_cell_volume 1805.2(15)
_cod_original_sg_symbol_H-M 'C 2'
_cod_database_code 7112446

loop_
_symmetry_equiv_pos_as_xyz
'x, y, z'
'-x, y, -z'
'x+1/2, y+1/2, z'
'-x+1/2, y+1/2, -z'

loop_
_atom_site_label
_atom_site_type_symbol
_atom_site_fract_x
_atom_site_fract_y
_atom_site_fract_z
_atom_site_U_iso_or_equiv
_atom_site_adp_type
_atom_site_occupancy
_atom_site_symmetry_multiplicity
_atom_site_calc_flag
_atom_site_refinement_flags
_atom_site_disorder_assembly
_atom_site_disorder_group
O2 O 0.60147(18) 1.3554(5) 0.2880(2) 0.0618(10) Uani 1 1 d U . .
O7 O 0.51217(17) 0.7677(5) 0.3886(2) 0.0576(9) Uani 1 1 d U . .
O42 O 0.4076(5) 1.1698(15) -0.0240(5) 0.193(4) Uani 1 1 d U A .
O43A O 0.380(2) 1.433(3) 0.0484(9) 0.151(11) Uani 0.55(4) 1 d PU A 1
O43B O 0.3302(14) 1.347(6) 0.0217(19) 0.139(10) Uani 0.45(4) 1 d PU A 2
N1 N 0.55655(17) 1.0487(5) 0.3270(3) 0.0420(9) Uani 1 1 d U . .
N93 N 0.76555(19) 0.9885(6) 0.6331(3) 0.0539(10) Uani 1 1 d U . .
H93 H 0.7998 0.9052 0.6484 0.065 Uiso 1 1 calc R . .
C2 C 0.5560(2) 1.2221(8) 0.2751(3) 0.0481(11) Uani 1 1 d U . .
C3 C 0.4936(3) 1.2539(9) 0.2057(4) 0.0623(13) Uani 1 1 d U . .
H3A H 0.5093 1.315 0.1512 0.075 Uiso 1 1 calc R . .
H3B H 0.4635 1.3554 0.2305 0.075 Uiso 1 1 calc R . .
C4 C 0.4502(2) 1.0625(9) 0.1765(3) 0.0591(13) Uani 1 1 d U . .
H4 H 0.4752 0.9822 0.1337 0.071 Uiso 1 1 calc R . .
C5 C 0.4429(2) 0.9246(9) 0.2598(4) 0.0600(14) Uani 1 1 d U . .
H5A H 0.418 0.9994 0.3034 0.072 Uiso 1 1 calc R . .
H5B H 0.4168 0.7997 0.2408 0.072 Uiso 1 1 calc R . .
C6 C 0.5128(2) 0.8663(7) 0.3036(3) 0.0488(11) Uani 1 1 d U . .
H6 H 0.5354 0.7752 0.2622 0.059 Uiso 1 1 calc R . .
C8 C 0.5821(2) 0.7817(8) 0.4303(4) 0.0536(12) Uani 1 1 d U . .
H8A H 0.6104 0.6739 0.4067 0.064 Uiso 1 1 calc R . .
H8B H 0.5842 0.766 0.4964 0.064 Uiso 1 1 calc R . .
C9 C 0.6078(2) 1.0012(6) 0.4054(3) 0.0420(10) Uani 1 1 d U . .
H9 H 0.6543 0.9916 0.3856 0.05 Uiso 1 1 calc R . .
C41 C 0.3793(3) 1.1184(11) 0.1272(4) 0.0777(17) Uani 1 1 d U A .
H41A H 0.3535 0.9905 0.1125 0.093 Uiso 1 1 calc R . .
H41B H 0.354 1.1987 0.1687 0.093 Uiso 1 1 calc R . .
C42 C 0.3816(4) 1.2385(15) 0.0424(5) 0.095(2) Uani 1 1 d U . .
C43A C 0.380(3) 1.562(5) -0.032(2) 0.197(18) Uani 0.55(4) 1 d PU A 1
H43A H 0.4269 1.6086 -0.0368 0.295 Uiso 0.55(4) 1 calc PR A 1
H43B H 0.3508 1.6809 -0.0265 0.295 Uiso 0.55(4) 1 calc PR A 1
H43C H 0.3635 1.4832 -0.0855 0.295 Uiso 0.55(4) 1 calc PR A 1
C43B C 0.323(2) 1.472(5) -0.0588(19) 0.138(12) Uani 0.45(4) 1 d PU A 2
H43D H 0.367 1.4792 -0.0832 0.207 Uiso 0.45(4) 1 calc PR A 2
H43E H 0.3085 1.6097 -0.0441 0.207 Uiso 0.45(4) 1 calc PR A 2
H43F H 0.2891 1.4103 -0.1036 0.207 Uiso 0.45(4) 1 calc PR A 2
C91 C 0.6081(2) 1.1545(7) 0.4844(3) 0.0466(11) Uani 1 1 d U . .
H91A H 0.609 1.2959 0.4608 0.056 Uiso 1 1 calc R . .
H91B H 0.5657 1.1378 0.513 0.056 Uiso 1 1 calc R . .
C92 C 0.6692(2) 1.1225(6) 0.5550(3) 0.0403(10) Uani 1 1 d U . .
C93 C 0.7153(2) 0.9610(8) 0.5610(3) 0.0496(11) Uani 1 1 d U . .
H93A H 0.7128 0.8473 0.5213 0.06 Uiso 1 1 calc R . .
C94 C 0.7527(2) 1.1698(7) 0.6771(3) 0.0450(11) Uani 1 1 d U . .
C95 C 0.7903(2) 1.2661(9) 0.7517(3) 0.0522(12) Uani 1 1 d U . .
H95 H 0.8299 1.204 0.7818 0.063 Uiso 1 1 calc R . .
C96 C 0.7673(3) 1.4545(10) 0.7798(4) 0.0628(14) Uani 1 1 d U . .
H96 H 0.7914 1.5219 0.8299 0.075 Uiso 1 1 calc R . .
C97 C 0.7081(3) 1.5468(9) 0.7338(4) 0.0626(14) Uani 1 1 d U . .
H97 H 0.6935 1.6753 0.7541 0.075 Uiso 1 1 calc R . .
C98 C 0.6709(2) 1.4548(8) 0.6601(3) 0.0521(12) Uani 1 1 d U . .
H98 H 0.6317 1.5198 0.6304 0.063 Uiso 1 1 calc R . .
C99 C 0.6928(2) 1.2595(7) 0.6297(3) 0.0422(10) Uani 1 1 d U . .

loop_
_atom_site_aniso_label
_atom_site_aniso_U_11
_atom_site_aniso_U_22
_atom_site_aniso_U_33
_atom_site_aniso_U_23
_atom_site_aniso_U_13
_atom_site_aniso_U_12
O2 0.067(2) 0.0477(19) 0.066(2) 0.0092(18) -0.0152(17) -0.0184(17)
O7 0.0592(19) 0.0464(18) 0.068(2) 0.0105(18) 0.0088(16) -0.0092(16)
O42 0.258(9) 0.219(8) 0.114(5) 0.038(5) 0.064(5) 0.071(8)
O43A 0.24(3) 0.133(7) 0.070(7) 0.039(6) -0.008(10) 0.050(12)
O43B 0.116(14) 0.20(2) 0.097(12) 0.085(13) 0.011(10) 0.050(14)
N1 0.044(2) 0.0342(18) 0.047(2) 0.0004(16) 0.0011(17) -0.0087(15)
N93 0.048(2) 0.044(2) 0.067(3) 0.0049(19) -0.005(2) 0.0098(18)
C2 0.044(3) 0.055(3) 0.044(3) -0.002(2) -0.002(2) -0.006(2)
C3 0.066(3) 0.064(3) 0.053(3) 0.011(3) -0.009(2) -0.010(3)
C4 0.052(3) 0.073(3) 0.051(3) -0.004(2) -0.003(2) -0.011(2)
C5 0.048(3) 0.070(4) 0.061(3) 0.000(3) -0.002(2) -0.015(2)
C6 0.051(3) 0.041(2) 0.054(3) -0.006(2) 0.008(2) -0.008(2)
C8 0.055(3) 0.041(2) 0.065(3) 0.009(2) 0.006(2) 0.001(2)
C9 0.039(2) 0.034(2) 0.052(2) 0.0013(19) 0.0023(19) 0.0030(18)
C41 0.060(3) 0.104(5) 0.063(3) 0.005(3) -0.017(3) -0.009(3)
C42 0.077(4) 0.140(7) 0.064(4) 0.014(4) -0.014(3) 0.006(4)
C43A 0.30(5) 0.175(19) 0.122(18) 0.078(17) 0.07(3) 0.11(3)
C43B 0.15(2) 0.16(2) 0.110(16) 0.067(16) 0.026(15) 0.050(17)
C91 0.046(2) 0.043(2) 0.049(3) 0.000(2) 0.000(2) 0.013(2)
C92 0.038(2) 0.042(2) 0.041(2) 0.0045(19) 0.0028(18) 0.0042(19)
C93 0.044(2) 0.046(3) 0.057(3) 0.000(2) -0.003(2) 0.009(2)
C94 0.044(2) 0.042(2) 0.049(3) 0.010(2) 0.004(2) -0.001(2)
C95 0.044(2) 0.067(3) 0.043(2) 0.010(2) -0.003(2) 0.002(2)
C96 0.060(3) 0.076(4) 0.051(3) -0.013(3) 0.004(2) -0.001(3)
C97 0.071(3) 0.052(3) 0.063(3) -0.014(3) 0.003(3) 0.008(3)
C98 0.053(3) 0.052(3) 0.050(3) 0.003(2) 0.001(2) 0.013(2)
C99 0.042(2) 0.046(2) 0.039(2) 0.005(2) 0.0043(19) 0.006(2)

loop_
_atom_type_symbol
_atom_type_description
_atom_type_scat_dispersion_real
_atom_type_scat_dispersion_imag
_atom_type_scat_source
C C 0.0033 0.0016 'International Tables Vol C Tables 4.2.6.8 and 6.1.1.4'
H H 0 0 'International Tables Vol C Tables 4.2.6.8 and 6.1.1.4'
N N 0.0061 0.0033 'International Tables Vol C Tables 4.2.6.8 and 6.1.1.4'
O O 0.0106 0.006 'International Tables Vol C Tables 4.2.6.8 and 6.1.1.4'

loop_
_geom_angle_atom_site_label_1
_geom_angle_atom_site_label_2
_geom_angle_atom_site_label_3
_geom_angle
C6 O7 C8 104.4(3)
C42 O43A C43A 121.0(17)
C42 O43B C43B 121.6(17)
C2 N1 C6 124.0(4)
C2 N1 C9 125.2(4)
C6 N1 C9 110.0(3)
C94 N93 C93 108.8(4)
O2 C2 N1 121.9(4)
O2 C2 C3 121.2(4)
N1 C2 C3 116.7(4)
C2 C3 C4 117.3(5)
C3 C4 C41 112.7(5)
C3 C4 C5 109.8(4)
C41 C4 C5 110.8(4)
C6 C5 C4 109.2(4)
O7 C6 N1 102.5(4)
O7 C6 C5 113.6(4)
N1 C6 C5 112.2(4)
O7 C8 C9 105.8(4)
N1 C9 C91 114.1(3)
N1 C9 C8 99.5(3)
C91 C9 C8 112.4(4)
C42 C41 C4 114.4(5)
O43B C42 O42 113.7(15)
O43B C42 O43A 54.9(10)
O42 C42 O43A 115.4(14)
O43B C42 C41 113.9(9)
O42 C42 C41 122.7(9)
O43A C42 C41 117.4(9)
C92 C91 C9 111.9(4)
C93 C92 C99 105.4(4)
C93 C92 C91 127.6(4)
C99 C92 C91 127.0(4)
C92 C93 N93 110.9(4)
N93 C94 C95 130.0(4)
N93 C94 C99 107.5(4)
C95 C94 C99 122.5(4)
C96 C95 C94 118.1(4)
C95 C96 C97 120.5(5)
C98 C97 C96 122.1(5)
C97 C98 C99 118.9(4)
C94 C99 C98 117.9(4)
C94 C99 C92 107.5(4)
C98 C99 C92 134.6(4)

loop_
_geom_bond_atom_site_label_1
_geom_bond_atom_site_label_2
_geom_bond_distance
O2 C2 1.226(5)
O7 C6 1.398(6)
O7 C8 1.424(6)
O42 C42 1.228(10)
O43A C42 1.246(18)
O43A C43A 1.44(2)
O43B C42 1.225(16)
O43B C43B 1.42(3)
N1 C2 1.345(6)
N1 C6 1.460(6)
N1 C9 1.462(6)
N93 C94 1.364(6)
N93 C93 1.364(6)
C2 C3 1.501(6)
C3 C4 1.519(7)
C4 C41 1.520(7)
C4 C5 1.527(7)
C5 C6 1.478(6)
C8 C9 1.548(6)
C9 C91 1.517(6)
C41 C42 1.466(9)
C91 C92 1.495(6)
C92 C93 1.361(6)
C92 C99 1.436(6)
C94 C95 1.388(6)
C94 C99 1.404(6)
C95 C96 1.365(7)
C96 C97 1.394(7)
C97 C98 1.361(7)
C98 C99 1.409(7)

loop_
_geom_torsion_atom_site_label_1
_geom_torsion_atom_site_label_2
_geom_torsion_atom_site_label_3
_geom_torsion_atom_site_label_4
_geom_torsion
C6 N1 C2 O2 -166.7(4)
C9 N1 C2 O2 2.7(7)
C6 N1 C2 C3 18.4(7)
C9 N1 C2 C3 -172.2(4)
O2 C2 C3 C4 164.4(5)
N1 C2 C3 C4 -20.7(7)
C2 C3 C4 C41 164.6(5)
C2 C3 C4 C5 40.5(6)
C3 C4 C5 C6 -57.2(6)
C41 C4 C5 C6 177.6(5)
C8 O7 C6 N1 -41.9(4)
C8 O7 C6 C5 -163.2(4)
C2 N1 C6 O7 -159.0(4)
C9 N1 C6 O7 30.1(5)
C2 N1 C6 C5 -36.9(6)
C9 N1 C6 C5 152.3(4)
C4 C5 C6 O7 170.5(4)
C4 C5 C6 N1 54.8(5)
C6 O7 C8 C9 39.1(4)
C2 N1 C9 C91 63.0(6)
C6 N1 C9 C91 -126.3(4)
C2 N1 C9 C8 -177.2(4)
C6 N1 C9 C8 -6.5(4)
O7 C8 C9 N1 -19.1(4)
O7 C8 C9 C91 102.0(4)
C3 C4 C41 C42 60.6(8)
C5 C4 C41 C42 -175.8(6)
C43B O43B C42 O42 -32(4)
C43B O43B C42 O43A 73(2)
C43B O43B C42 C41 -179(2)
C43A O43A C42 O43B -77(2)
C43A O43A C42 O42 25(3)
C43A O43A C42 C41 -178.4(19)
C4 C41 C42 O43B -154(3)
C4 C41 C42 O42 62.0(11)
C4 C41 C42 O43A -93(2)
N1 C9 C91 C92 -169.6(4)
C8 C9 C91 C92 78.1(5)
C9 C91 C92 C93 -10.0(6)
C9 C91 C92 C99 168.2(4)
C99 C92 C93 N93 -0.4(5)
C91 C92 C93 N93 178.2(4)
C94 N93 C93 C92 0.8(5)
C93 N93 C94 C95 -177.7(5)
C93 N93 C94 C99 -0.9(5)
N93 C94 C95 C96 176.8(5)
C99 C94 C95 C96 0.4(7)
C94 C95 C96 C97 -0.4(7)
C95 C96 C97 C98 0.0(9)
C96 C97 C98 C99 0.4(8)
N93 C94 C99 C98 -177.1(4)
C95 C94 C99 C98 0.0(6)
N93 C94 C99 C92 0.6(5)
C95 C94 C99 C92 177.8(4)
C97 C98 C99 C94 -0.4(6)
C97 C98 C99 C92 -177.4(5)
C93 C92 C99 C94 -0.2(5)
C91 C92 C99 C94 -178.7(4)
C93 C92 C99 C98 177.0(5)
C91 C92 C99 C98 -1.5(8)
